data_7033655
loop_
_publ_author_name
'Santo, Kiyokazu'
'Hirotsu, Masakazu'
'Kinoshita, Isamu'

_publ_section_title
;
 Formation, reactivity and redox properties of carbon- and sulfur-bridged
 diiron complexes derived from dibenzothienyl Schiff bases: effect of N,N-
 and N,P-chelating moieties.
;
_journal_issue 9
_journal_name_full 'Dalton transactions (Cambridge, England : 2003)'
_journal_page_first 4155
_journal_page_last 4166
_journal_paper_doi 10.1039/c4dt03422h
_journal_volume 44
_journal_year 2015
_chemical_formula_moiety 'C38 H33 Fe2 N O3 P2 S'
_chemical_formula_sum 'C38 H33 Fe2 N O3 P2 S'
_chemical_formula_weight 757.35
_chemical_name_systematic ' ?'
_space_group_IT_number 2
_symmetry_cell_setting triclinic
_symmetry_space_group_name_Hall '-P 1'
_symmetry_space_group_name_H-M 'P -1'
_atom_sites_solution_hydrogens difmap
_atom_sites_solution_primary direct
_atom_sites_solution_secondary difmap
_audit_creation_method SHELXL-97
_audit_update_record
;
2014-12-15 deposited with the CCDC.
2015-01-15 downloaded from the CCDC.
;
_cell_angle_alpha 95.5531(15)
_cell_angle_beta 100.2702(19)
_cell_angle_gamma 107.147(2)
_cell_formula_units_Z 2
_cell_length_a 10.1080(10)
_cell_length_b 13.3094(12)
_cell_length_c 13.6439(12)
_cell_measurement_reflns_used 6760
_cell_measurement_temperature 153
_cell_measurement_theta_max 27.4816
_cell_measurement_theta_min 4.1014
_cell_volume 1703.9(3)
_computing_cell_refinement 'CrystalClear (Rigaku Inc., 2008)'
_computing_data_collection 'CrystalClear (Rigaku Inc., 2008)'
_computing_data_reduction 'CrystalClear (Rigaku Inc., 2008)'
_computing_molecular_graphics 'Ortep-3 for Windows (Farrugia, 1999)'
_computing_publication_material 'WinGX (Farrugia, 1999)'
_computing_structure_refinement 'SHELXL-97 (Sheldrick, 2008)'
_computing_structure_solution 'SIR97 (Altomare <i>et al.</i>,  1999)'
_diffrn_ambient_temperature 153
_diffrn_detector_area_resol_mean 14.6306
_diffrn_measured_fraction_theta_full 0.947
_diffrn_measured_fraction_theta_max 0.928
_diffrn_measurement_details
;
scan:
    Number of images: 360
               Slice: -80.0000 - 100.0000
         Image width: 0.5000
            Exp time: 10.0000
       Rotation axis: Phi
               Omega: 0.0000
                 Chi: 0.0000
                 Phi: 0.0000
                 XTD: 35.2170
              2theta: 9.7226
scan:
    Number of images: 100
               Slice: -30.0000 - 20.0000
         Image width: 0.5000
            Exp time: 10.0000
       Rotation axis: Omega
               Omega: 0.0000
                 Chi: 90.0000
                 Phi: 0.0000
                 XTD: 35.2170
              2theta: 9.7226
scan:
    Number of images: 100
               Slice: -30.0000 - 20.0000
         Image width: 0.5000
            Exp time: 10.0000
       Rotation axis: Omega
               Omega: 0.0000
                 Chi: 90.0000
                 Phi: 90.0000
                 XTD: 35.2170
              2theta: 9.7226
scan:
    Number of images: 100
               Slice: -30.0000 - 20.0000
         Image width: 0.5000
            Exp time: 10.0000
       Rotation axis: Omega
               Omega: 0.0000
                 Chi: 90.0000
                 Phi: 180.0000
                 XTD: 35.2170
              2theta: 9.7226
;
_diffrn_measurement_device 'Mercury CCD (2x2 bin mode)'
_diffrn_measurement_device_details 'AFC7: Eulerian 3-circle'
_diffrn_measurement_device_type 'Rigaku/MSC Mercury CCD'
_diffrn_measurement_method '\w or \f'
_diffrn_radiation_detector CCD
_diffrn_radiation_monochromator 'Graphite Monochromator'
_diffrn_radiation_source 'Rotating Anode'
_diffrn_radiation_type MoK\a
_diffrn_radiation_wavelength 0.710747
_diffrn_reflns_av_R_equivalents 0.0233
_diffrn_reflns_av_unetI/netI 0.0397
_diffrn_reflns_limit_h_max 13
_diffrn_reflns_limit_h_min -11
_diffrn_reflns_limit_k_max 17
_diffrn_reflns_limit_k_min -17
_diffrn_reflns_limit_l_max 17
_diffrn_reflns_limit_l_min -17
_diffrn_reflns_number 16405
_diffrn_reflns_reduction_process 'Lp corrections applied'
_diffrn_reflns_theta_full 25.00
_diffrn_reflns_theta_max 27.49
_diffrn_reflns_theta_min 4.10
_diffrn_source_current 100.0000
_diffrn_source_power 5.0000
_diffrn_source_voltage 50.0000
_exptl_absorpt_coefficient_mu 1.045
_exptl_absorpt_correction_T_max 0.9210
_exptl_absorpt_correction_T_min 0.7728
_exptl_absorpt_correction_type multi-scan
_exptl_absorpt_process_details 'REQAB (Rigaku, 1998)'
_exptl_crystal_colour 'Dark Green'
_exptl_crystal_density_diffrn 1.476
_exptl_crystal_density_method 'not measured'
_exptl_crystal_description Platelet
_exptl_crystal_F_000 780
_exptl_crystal_size_max 0.26
_exptl_crystal_size_mid 0.20
_exptl_crystal_size_min 0.08
_refine_diff_density_max 0.367
_refine_diff_density_min -0.393
_refine_diff_density_rms 0.065
_refine_ls_extinction_method none
_refine_ls_goodness_of_fit_ref 1.039
_refine_ls_hydrogen_treatment refall
_refine_ls_matrix_type full
_refine_ls_number_parameters 556
_refine_ls_number_reflns 7260
_refine_ls_number_restraints 0
_refine_ls_restrained_S_all 1.039
_refine_ls_R_factor_all 0.0447
_refine_ls_R_factor_gt 0.0338
_refine_ls_shift/su_max 0.001
_refine_ls_shift/su_mean 0.000
_refine_ls_structure_factor_coef Fsqd
_refine_ls_weighting_details 'calc w=1/[\s^2^(Fo^2^)+(0.0373P)^2^+0.4198P] where P=(Fo^2^+2Fc^2^)/3'
_refine_ls_weighting_scheme calc
_refine_ls_wR_factor_gt 0.0724
_refine_ls_wR_factor_ref 0.0776
_reflns_number_gt 5982
_reflns_number_total 7260
_reflns_threshold_expression >2sigma(I)
_cod_data_source_file c4dt03422h2.cif
_cod_data_source_block Fe2-BPT-NP-P-6
_cod_depositor_comments
;
The following automatic conversions were performed:

'_exptl_absorpt_correction_type' value 'Multi-scan' changed to
'multi-scan' according to
/usr/data/users/saulius/crontab/automatic-downloads/rss-feeds/RSC/lib/dictionaries/cif_core.dic
dictionary named 'cif_core.dic' version 2.4.2 from 2011-04-26.

Automatic conversion script
Id: cif_fix_values 2935 2014-11-11 08:27:57Z andrius 

 Adding full bibliography for 7033651--7033657.cif.
;
_cod_original_sg_symbol_H-M P-1
_cod_database_code 7033655

loop_
_symmetry_equiv_pos_as_xyz
'x, y, z'
'-x, -y, -z'

loop_
_atom_site_label
_atom_site_type_symbol
_atom_site_fract_x
_atom_site_fract_y
_atom_site_fract_z
_atom_site_U_iso_or_equiv
_atom_site_adp_type
_atom_site_occupancy
_atom_site_symmetry_multiplicity
_atom_site_calc_flag
C1 C -0.0705(2) 0.62953(16) 0.22779(15) 0.0221(4) Uani 1 1 d
C2 C -0.1726(2) 0.52995(17) 0.21400(18) 0.0289(5) Uani 1 1 d
C3 C -0.2943(2) 0.5053(2) 0.1377(2) 0.0372(6) Uani 1 1 d
C4 C -0.3111(2) 0.5790(2) 0.0773(2) 0.0392(6) Uani 1 1 d
C5 C -0.2100(2) 0.67893(19) 0.09198(18) 0.0298(5) Uani 1 1 d
C6 C -0.0878(2) 0.70604(16) 0.16880(15) 0.0225(4) Uani 1 1 d
C7 C 0.06697(18) 0.86957(15) 0.29606(14) 0.0164(4) Uani 1 1 d
C8 C 0.0129(2) 0.81783(16) 0.19251(15) 0.0198(4) Uani 1 1 d
C9 C 0.0161(2) 0.88326(18) 0.11532(16) 0.0246(5) Uani 1 1 d
C10 C 0.0578(2) 0.99260(18) 0.13600(16) 0.0247(5) Uani 1 1 d
C11 C 0.0989(2) 1.04391(17) 0.23653(16) 0.0222(4) Uani 1 1 d
C12 C 0.10538(19) 0.98532(15) 0.31285(15) 0.0182(4) Uani 1 1 d
C13 C 0.1603(2) 1.02969(15) 0.41832(15) 0.0186(4) Uani 1 1 d
C14 C 0.2213(2) 0.99683(16) 0.58713(15) 0.0201(4) Uani 1 1 d
C15 C 0.3100(2) 0.92830(16) 0.62398(16) 0.0201(4) Uani 1 1 d
C16 C 0.0935(2) 0.74820(16) 0.66385(16) 0.0214(4) Uani 1 1 d
C17 C -0.0344(2) 0.6664(2) 0.6313(2) 0.0330(5) Uani 1 1 d
C18 C -0.1172(3) 0.6274(2) 0.6982(2) 0.0432(7) Uani 1 1 d
C19 C -0.0749(3) 0.6707(2) 0.7986(2) 0.0430(7) Uani 1 1 d
C20 C 0.0514(3) 0.7524(2) 0.8326(2) 0.0404(6) Uani 1 1 d
C21 C 0.1358(3) 0.79048(19) 0.76600(17) 0.0300(5) Uani 1 1 d
C22 C 0.3191(2) 0.70911(16) 0.59501(15) 0.0204(4) Uani 1 1 d
C23 C 0.2669(2) 0.60186(18) 0.55240(19) 0.0301(5) Uani 1 1 d
C24 C 0.3478(3) 0.53579(19) 0.5696(2) 0.0354(6) Uani 1 1 d
C25 C 0.4823(3) 0.5757(2) 0.6285(2) 0.0446(7) Uani 1 1 d
C26 C 0.5358(3) 0.6814(2) 0.6706(3) 0.0541(8) Uani 1 1 d
C27 C 0.4555(3) 0.7480(2) 0.6545(2) 0.0373(6) Uani 1 1 d
C28 C -0.0801(2) 0.77314(15) 0.42629(15) 0.0215(4) Uani 1 1 d
C29 C 0.3629(2) 0.83282(16) 0.38402(16) 0.0227(4) Uani 1 1 d
C30 C 0.32417(19) 0.92217(16) 0.23354(15) 0.0198(4) Uani 1 1 d
C31 C 0.1592(3) 0.6100(2) 0.0695(2) 0.0376(6) Uani 1 1 d
C32 C 0.3823(3) 0.6175(2) 0.2323(2) 0.0406(6) Uani 1 1 d
C33 C 0.4307(2) 0.77575(16) 0.10616(16) 0.0229(4) Uani 1 1 d
C34 C 0.5649(2) 0.83273(19) 0.16414(19) 0.0328(6) Uani 1 1 d
C35 C 0.6667(3) 0.8970(2) 0.1222(2) 0.0401(6) Uani 1 1 d
C36 C 0.6376(3) 0.9048(2) 0.0220(2) 0.0480(7) Uani 1 1 d
C37 C 0.5068(3) 0.8473(3) -0.0370(3) 0.0550(8) Uani 1 1 d
C38 C 0.4035(3) 0.7824(2) 0.0046(2) 0.0407(6) Uani 1 1 d
N1 N 0.16321(16) 0.96128(12) 0.47825(12) 0.0174(3) Uani 1 1 d
O1 O -0.20139(15) 0.74565(12) 0.42207(13) 0.0324(4) Uani 1 1 d
O2 O 0.46576(15) 0.85502(13) 0.44610(11) 0.0325(4) Uani 1 1 d
O3 O 0.38562(15) 0.99751(11) 0.20587(11) 0.0267(3) Uani 1 1 d
P1 P 0.20224(5) 0.78971(4) 0.57144(4) 0.01744(12) Uani 1 1 d
P2 P 0.29604(6) 0.70411(4) 0.16963(4) 0.02158(13) Uani 1 1 d
S1 S 0.08691(5) 0.66114(4) 0.32374(4) 0.01931(12) Uani 1 1 d
Fe1 Fe 0.09678(3) 0.81051(2) 0.41875(2) 0.01579(8) Uani 1 1 d
Fe2 Fe 0.22884(3) 0.80675(2) 0.27442(2) 0.01608(8) Uani 1 1 d
H2 H -0.155(2) 0.4801(18) 0.2562(17) 0.026(6) Uiso 1 1 d
H3 H -0.362(3) 0.435(2) 0.1311(19) 0.040(7) Uiso 1 1 d
H4 H -0.392(3) 0.567(2) 0.026(2) 0.043(7) Uiso 1 1 d
H5 H -0.227(2) 0.733(2) 0.0537(19) 0.035(7) Uiso 1 1 d
H9 H -0.014(2) 0.8479(18) 0.0465(19) 0.031(6) Uiso 1 1 d
H10 H 0.056(2) 1.0306(18) 0.0837(18) 0.027(6) Uiso 1 1 d
H11 H 0.124(2) 1.1169(18) 0.2496(16) 0.025(6) Uiso 1 1 d
H13 H 0.195(2) 1.1036(17) 0.4430(16) 0.021(6) Uiso 1 1 d
H14A H 0.144(2) 0.9906(16) 0.6203(16) 0.020(5) Uiso 1 1 d
H14B H 0.273(2) 1.0728(16) 0.5995(15) 0.014(5) Uiso 1 1 d
H15A H 0.338(2) 0.9371(17) 0.6955(17) 0.022(6) Uiso 1 1 d
H15B H 0.390(2) 0.9415(17) 0.5942(17) 0.023(6) Uiso 1 1 d
H17 H -0.064(2) 0.6400(19) 0.5662(19) 0.031(7) Uiso 1 1 d
H18 H -0.201(3) 0.572(3) 0.675(2) 0.073(10) Uiso 1 1 d
H19 H -0.130(3) 0.647(2) 0.842(2) 0.054(8) Uiso 1 1 d
H20 H 0.079(3) 0.782(2) 0.901(2) 0.046(8) Uiso 1 1 d
H21 H 0.225(3) 0.8472(19) 0.7910(18) 0.035(7) Uiso 1 1 d
H23 H 0.170(3) 0.5734(19) 0.5122(18) 0.034(7) Uiso 1 1 d
H24 H 0.315(3) 0.461(2) 0.5420(19) 0.041(7) Uiso 1 1 d
H25 H 0.533(3) 0.534(2) 0.637(2) 0.044(8) Uiso 1 1 d
H26 H 0.626(3) 0.709(2) 0.710(2) 0.057(9) Uiso 1 1 d
H27 H 0.492(3) 0.819(2) 0.684(2) 0.053(8) Uiso 1 1 d
H31A H 0.093(3) 0.562(2) 0.105(2) 0.043(7) Uiso 1 1 d
H31B H 0.202(3) 0.573(2) 0.030(2) 0.040(7) Uiso 1 1 d
H31C H 0.108(3) 0.653(2) 0.0332(19) 0.035(7) Uiso 1 1 d
H32A H 0.319(3) 0.577(2) 0.270(2) 0.068(10) Uiso 1 1 d
H32B H 0.468(3) 0.661(2) 0.281(2) 0.057(9) Uiso 1 1 d
H32C H 0.405(3) 0.575(2) 0.183(2) 0.066(10) Uiso 1 1 d
H34 H 0.583(2) 0.8283(18) 0.2323(19) 0.028(6) Uiso 1 1 d
H35 H 0.762(3) 0.937(2) 0.166(2) 0.060(9) Uiso 1 1 d
H36 H 0.704(3) 0.952(2) -0.010(2) 0.063(9) Uiso 1 1 d
H37 H 0.486(4) 0.849(3) -0.101(3) 0.081(12) Uiso 1 1 d
H38 H 0.313(3) 0.746(3) -0.037(2) 0.074(10) Uiso 1 1 d

loop_
_atom_site_aniso_label
_atom_site_aniso_U_11
_atom_site_aniso_U_22
_atom_site_aniso_U_33
_atom_site_aniso_U_23
_atom_site_aniso_U_13
_atom_site_aniso_U_12
C1 0.0195(9) 0.0219(10) 0.0219(10) -0.0044(9) 0.0081(8) 0.0028(9)
C2 0.0311(12) 0.0211(11) 0.0323(13) 0.0005(10) 0.0152(10) 0.0017(10)
C3 0.0252(11) 0.0290(12) 0.0451(15) -0.0108(12) 0.0076(11) -0.0046(11)
C4 0.0220(11) 0.0390(14) 0.0427(15) -0.0135(13) -0.0036(11) 0.0015(11)
C5 0.0253(11) 0.0297(12) 0.0301(12) -0.0054(11) 0.0003(10) 0.0087(10)
C6 0.0200(9) 0.0238(10) 0.0211(10) -0.0037(9) 0.0054(8) 0.0048(9)
C7 0.0135(8) 0.0182(9) 0.0192(10) 0.0036(8) 0.0052(8) 0.0062(8)
C8 0.0179(9) 0.0228(10) 0.0193(10) 0.0035(8) 0.0043(8) 0.0070(8)
C9 0.0223(10) 0.0322(12) 0.0168(10) 0.0004(9) 0.0014(9) 0.0077(9)
C10 0.0241(10) 0.0321(12) 0.0208(11) 0.0134(10) 0.0044(9) 0.0107(9)
C11 0.0210(10) 0.0192(10) 0.0277(11) 0.0062(9) 0.0050(9) 0.0077(9)
C12 0.0171(9) 0.0192(9) 0.0194(10) 0.0037(8) 0.0048(8) 0.0068(8)
C13 0.0186(9) 0.0145(9) 0.0234(11) 0.0011(8) 0.0058(8) 0.0062(8)
C14 0.0220(10) 0.0183(10) 0.0185(10) -0.0010(8) 0.0048(9) 0.0051(9)
C15 0.0214(10) 0.0202(10) 0.0165(10) 0.0024(8) 0.0033(9) 0.0039(9)
C16 0.0226(10) 0.0225(10) 0.0238(11) 0.0103(9) 0.0074(9) 0.0108(9)
C17 0.0286(12) 0.0369(13) 0.0330(14) 0.0134(11) 0.0098(11) 0.0052(11)
C18 0.0303(13) 0.0480(15) 0.0555(18) 0.0283(14) 0.0165(12) 0.0082(12)
C19 0.0449(14) 0.0585(17) 0.0516(17) 0.0381(14) 0.0338(14) 0.0321(14)
C20 0.0546(16) 0.0538(16) 0.0300(14) 0.0200(12) 0.0226(12) 0.0307(14)
C21 0.0346(12) 0.0356(12) 0.0249(12) 0.0101(10) 0.0114(10) 0.0143(11)
C22 0.0219(9) 0.0227(10) 0.0194(10) 0.0071(8) 0.0079(8) 0.0079(9)
C23 0.0267(11) 0.0253(11) 0.0380(13) 0.0046(10) 0.0040(10) 0.0096(10)
C24 0.0352(13) 0.0239(12) 0.0492(16) 0.0076(11) 0.0093(12) 0.0119(11)
C25 0.0382(14) 0.0352(14) 0.068(2) 0.0159(13) 0.0059(13) 0.0235(13)
C26 0.0329(14) 0.0397(15) 0.081(2) 0.0007(15) -0.0157(15) 0.0183(13)
C27 0.0302(12) 0.0269(12) 0.0504(16) 0.0011(11) -0.0057(11) 0.0123(11)
C28 0.0271(11) 0.0157(9) 0.0213(10) 0.0007(8) 0.0065(9) 0.0060(9)
C29 0.0238(10) 0.0220(10) 0.0243(11) 0.0078(9) 0.0111(9) 0.0054(9)
C30 0.0166(9) 0.0231(10) 0.0207(10) 0.0009(8) 0.0042(8) 0.0088(8)
C31 0.0361(13) 0.0300(13) 0.0407(15) -0.0105(12) 0.0175(12) 0.0014(12)
C32 0.0512(16) 0.0393(14) 0.0530(18) 0.0239(14) 0.0333(15) 0.0287(14)
C33 0.0264(10) 0.0222(10) 0.0257(11) 0.0033(9) 0.0136(9) 0.0114(9)
C34 0.0301(12) 0.0380(13) 0.0302(13) -0.0021(11) 0.0154(10) 0.0077(11)
C35 0.0287(12) 0.0350(13) 0.0566(18) -0.0019(12) 0.0205(12) 0.0063(11)
C36 0.0429(15) 0.0458(15) 0.070(2) 0.0273(15) 0.0379(15) 0.0157(13)
C37 0.0516(17) 0.076(2) 0.0480(18) 0.0372(17) 0.0243(15) 0.0203(16)
C38 0.0338(13) 0.0551(16) 0.0356(14) 0.0172(13) 0.0125(11) 0.0115(13)
N1 0.0180(8) 0.0179(8) 0.0160(8) 0.0006(7) 0.0039(7) 0.0058(7)
O1 0.0201(7) 0.0275(8) 0.0491(10) 0.0016(7) 0.0118(7) 0.0054(7)
O2 0.0198(7) 0.0484(10) 0.0253(8) 0.0109(7) 0.0019(7) 0.0048(7)
O3 0.0247(7) 0.0224(7) 0.0326(8) 0.0092(6) 0.0096(7) 0.0033(6)
P1 0.0180(2) 0.0174(2) 0.0174(3) 0.0042(2) 0.0050(2) 0.0051(2)
P2 0.0248(3) 0.0188(3) 0.0239(3) 0.0036(2) 0.0119(2) 0.0072(2)
S1 0.0215(2) 0.0156(2) 0.0210(3) 0.00291(19) 0.0079(2) 0.0043(2)
Fe1 0.01663(14) 0.01481(14) 0.01591(15) 0.00238(11) 0.00513(11) 0.00407(11)
Fe2 0.01596(14) 0.01597(14) 0.01682(15) 0.00305(11) 0.00609(11) 0.00421(11)

loop_
_atom_type_symbol
_atom_type_description
_atom_type_scat_dispersion_real
_atom_type_scat_dispersion_imag
_atom_type_scat_source
C C 0.0033 0.0016 'International Tables Vol C Tables 4.2.6.8 and 6.1.1.4'
H H 0.0000 0.0000 'International Tables Vol C Tables 4.2.6.8 and 6.1.1.4'
N N 0.0061 0.0033 'International Tables Vol C Tables 4.2.6.8 and 6.1.1.4'
O O 0.0106 0.0060 'International Tables Vol C Tables 4.2.6.8 and 6.1.1.4'
P P 0.1023 0.0942 'International Tables Vol C Tables 4.2.6.8 and 6.1.1.4'
S S 0.1246 0.1234 'International Tables Vol C Tables 4.2.6.8 and 6.1.1.4'
Fe Fe 0.3463 0.8444 'International Tables Vol C Tables 4.2.6.8 and 6.1.1.4'

loop_
_geom_angle_atom_site_label_1
_geom_angle_atom_site_label_2
_geom_angle_atom_site_label_3
_geom_angle
C6 C1 C2 121.7(2)
C6 C1 S1 118.64(14)
C2 C1 S1 119.66(18)
C1 C2 C3 119.3(2)
C1 C2 H2 118.1(13)
C3 C2 H2 122.6(13)
C4 C3 C2 119.7(2)
C4 C3 H3 124.1(15)
C2 C3 H3 116.2(16)
C3 C4 C5 121.0(2)
C3 C4 H4 122.9(16)
C5 C4 H4 116.1(16)
C4 C5 C6 120.4(2)
C4 C5 H5 120.3(14)
C6 C5 H5 119.0(13)
C1 C6 C5 117.92(19)
C1 C6 C8 121.48(18)
C5 C6 C8 120.3(2)
C8 C7 C12 116.05(18)
C8 C7 Fe1 130.54(14)
C12 C7 Fe1 113.41(13)
C8 C7 Fe2 79.61(12)
C12 C7 Fe2 116.26(12)
Fe1 C7 Fe2 79.31(7)
C9 C8 C7 118.11(17)
C9 C8 C6 118.59(17)
C7 C8 C6 119.87(18)
C9 C8 Fe2 116.90(13)
C7 C8 Fe2 62.68(10)
C6 C8 Fe2 106.11(13)
C10 C9 C8 122.77(19)
C10 C9 H9 119.9(14)
C8 C9 H9 117.4(14)
C9 C10 C11 119.7(2)
C9 C10 H10 119.2(14)
C11 C10 H10 121.1(14)
C12 C11 C10 119.67(19)
C12 C11 H11 121.2(14)
C10 C11 H11 119.1(14)
C11 C12 C13 124.66(18)
C11 C12 C7 123.27(18)
C13 C12 C7 111.91(17)
N1 C13 C12 115.24(17)
N1 C13 H13 121.0(13)
C12 C13 H13 123.7(13)
N1 C14 C15 108.08(16)
N1 C14 H14A 108.6(12)
C15 C14 H14A 112.0(14)
N1 C14 H14B 109.6(12)
C15 C14 H14B 114.0(12)
H14A C14 H14B 104.4(17)
C14 C15 P1 106.23(13)
C14 C15 H15A 114.0(14)
P1 C15 H15A 111.0(13)
C14 C15 H15B 109.6(14)
P1 C15 H15B 105.0(13)
H15A C15 H15B 110.6(18)
C17 C16 C21 118.0(2)
C17 C16 P1 118.38(17)
C21 C16 P1 123.52(16)
C18 C17 C16 121.2(2)
C18 C17 H17 119.6(16)
C16 C17 H17 119.2(16)
C19 C18 C17 120.2(2)
C19 C18 H18 121(2)
C17 C18 H18 119(2)
C18 C19 C20 119.7(2)
C18 C19 H19 120.2(18)
C20 C19 H19 120.1(17)
C19 C20 C21 120.3(2)
C19 C20 H20 119.1(17)
C21 C20 H20 120.6(17)
C20 C21 C16 120.7(2)
C20 C21 H21 119.4(15)
C16 C21 H21 119.9(15)
C27 C22 C23 118.3(2)
C27 C22 P1 123.79(16)
C23 C22 P1 117.89(15)
C24 C23 C22 121.0(2)
C24 C23 H23 120.2(15)
C22 C23 H23 118.8(15)
C25 C24 C23 119.9(2)
C25 C24 H24 117.0(16)
C23 C24 H24 123.1(16)
C24 C25 C26 119.9(3)
C24 C25 H25 118.8(17)
C26 C25 H25 121.2(17)
C25 C26 C27 120.7(2)
C25 C26 H26 120.5(19)
C27 C26 H26 118.8(19)
C26 C27 C22 120.3(2)
C26 C27 H27 120.4(18)
C22 C27 H27 119.3(18)
O1 C28 Fe1 173.91(19)
O2 C29 Fe2 169.11(18)
O2 C29 Fe1 125.03(15)
Fe2 C29 Fe1 65.36(6)
O3 C30 Fe2 179.31(19)
P2 C31 H31A 105.2(14)
P2 C31 H31B 108.9(15)
H31A C31 H31B 113(2)
P2 C31 H31C 105.5(13)
H31A C31 H31C 109(2)
H31B C31 H31C 115(2)
P2 C32 H32A 108(2)
P2 C32 H32B 109.2(18)
H32A C32 H32B 107(2)
P2 C32 H32C 108(2)
H32A C32 H32C 113(3)
H32B C32 H32C 111(3)
C38 C33 C34 118.1(2)
C38 C33 P2 123.31(17)
C34 C33 P2 118.40(17)
C35 C34 C33 121.0(2)
C35 C34 H34 120.8(14)
C33 C34 H34 118.1(14)
C36 C35 C34 120.3(2)
C36 C35 H35 121.1(18)
C34 C35 H35 118.7(18)
C35 C36 C37 119.6(2)
C35 C36 H36 123.1(18)
C37 C36 H36 117.3(18)
C36 C37 C38 120.6(3)
C36 C37 H37 122(2)
C38 C37 H37 118(2)
C33 C38 C37 120.4(2)
C33 C38 H38 120(2)
C37 C38 H38 119(2)
C13 N1 C14 120.34(16)
C13 N1 Fe1 117.74(13)
C14 N1 Fe1 121.86(13)
C22 P1 C16 98.76(9)
C22 P1 C15 106.56(9)
C16 P1 C15 104.18(10)
C22 P1 Fe1 125.58(7)
C16 P1 Fe1 119.08(7)
C15 P1 Fe1 100.59(7)
C31 P2 C33 105.06(11)
C31 P2 C32 102.19(15)
C33 P2 C32 101.85(11)
C31 P2 Fe2 117.77(9)
C33 P2 Fe2 114.73(7)
C32 P2 Fe2 113.33(10)
C1 S1 Fe1 105.32(7)
C1 S1 Fe2 100.86(7)
Fe1 S1 Fe2 69.427(17)
C28 Fe1 C7 94.64(9)
C28 Fe1 N1 101.78(8)
C7 Fe1 N1 81.69(7)
C28 Fe1 S1 97.17(6)
C7 Fe1 S1 87.86(6)
N1 Fe1 S1 158.99(5)
C28 Fe1 P1 101.79(7)
C7 Fe1 P1 159.87(5)
N1 Fe1 P1 83.62(5)
S1 Fe1 P1 101.40(2)
C28 Fe1 Fe2 134.77(7)
C7 Fe1 Fe2 53.19(6)
N1 Fe1 Fe2 103.24(5)
S1 Fe1 Fe2 56.272(15)
P1 Fe1 Fe2 117.908(19)
C28 Fe1 C29 169.12(8)
C7 Fe1 C29 84.80(7)
N1 Fe1 C29 88.90(6)
S1 Fe1 C29 71.96(4)
P1 Fe1 C29 81.22(5)
Fe2 Fe1 C29 38.41(4)
C30 Fe2 C29 90.61(9)
C30 Fe2 C7 92.58(8)
C29 Fe2 C7 112.62(9)
C30 Fe2 P2 91.69(7)
C29 Fe2 P2 101.96(7)
C7 Fe2 P2 145.09(5)
C30 Fe2 S1 174.80(7)
C29 Fe2 S1 93.02(7)
C7 Fe2 S1 82.60(5)
P2 Fe2 S1 91.19(2)
C30 Fe2 C8 92.22(8)
C29 Fe2 C8 150.30(9)
C7 Fe2 C8 37.71(7)
P2 Fe2 C8 107.50(5)
S1 Fe2 C8 82.79(5)
C30 Fe2 Fe1 123.26(7)
C29 Fe2 Fe1 76.23(7)
C7 Fe2 Fe1 47.49(5)
P2 Fe2 Fe1 144.834(19)
S1 Fe2 Fe1 54.301(15)
C8 Fe2 Fe1 77.54(5)

loop_
_geom_bond_atom_site_label_1
_geom_bond_atom_site_label_2
_geom_bond_distance
C1 C6 1.389(3)
C1 C2 1.390(3)
C1 S1 1.783(2)
C2 C3 1.393(3)
C2 H2 0.96(2)
C3 C4 1.371(4)
C3 H3 0.97(2)
C4 C5 1.388(3)
C4 H4 0.94(3)
C5 C6 1.399(3)
C5 H5 0.97(3)
C6 C8 1.500(3)
C7 C8 1.443(3)
C7 C12 1.457(3)
C7 Fe1 1.930(2)
C7 Fe2 2.0964(19)
C8 C9 1.429(3)
C8 Fe2 2.321(2)
C9 C10 1.375(3)
C9 H9 0.96(2)
C10 C11 1.403(3)
C10 H10 0.91(2)
C11 C12 1.364(3)
C11 H11 0.92(2)
C12 C13 1.444(3)
C13 N1 1.284(3)
C13 H13 0.95(2)
C14 N1 1.471(2)
C14 C15 1.516(3)
C14 H14A 0.96(2)
C14 H14B 0.97(2)
C15 P1 1.8393(19)
C15 H15A 0.95(2)
C15 H15B 0.95(2)
C16 C17 1.388(3)
C16 C21 1.391(3)
C16 P1 1.837(2)
C17 C18 1.383(3)
C17 H17 0.89(2)
C18 C19 1.373(4)
C18 H18 0.92(3)
C19 C20 1.378(4)
C19 H19 0.91(3)
C20 C21 1.386(3)
C20 H20 0.94(3)
C21 H21 0.97(2)
C22 C27 1.387(3)
C22 C23 1.393(3)
C22 P1 1.824(2)
C23 C24 1.375(3)
C23 H23 0.98(2)
C24 C25 1.371(4)
C24 H24 0.96(2)
C25 C26 1.373(4)
C25 H25 0.86(3)
C26 C27 1.376(4)
C26 H26 0.92(3)
C27 H27 0.93(3)
C28 O1 1.160(2)
C28 Fe1 1.734(2)
C29 O2 1.158(2)
C29 Fe2 1.759(2)
C29 Fe1 2.749(2)
C30 O3 1.150(2)
C30 Fe2 1.756(2)
C31 P2 1.822(2)
C31 H31A 1.01(3)
C31 H31B 0.94(3)
C31 H31C 0.99(3)
C32 P2 1.827(3)
C32 H32A 0.97(3)
C32 H32B 0.98(3)
C32 H32C 0.94(3)
C33 C38 1.381(3)
C33 C34 1.392(3)
C33 P2 1.824(2)
C34 C35 1.380(3)
C34 H34 0.93(2)
C35 C36 1.367(4)
C35 H35 1.00(3)
C36 C37 1.373(4)
C36 H36 0.97(3)
C37 C38 1.390(4)
C37 H37 0.87(4)
C38 H38 0.95(3)
N1 Fe1 1.9576(15)
P1 Fe1 2.2465(6)
P2 Fe2 2.2106(6)
S1 Fe1 2.2318(6)
S1 Fe2 2.2856(5)
Fe1 Fe2 2.5729(4)

loop_
_geom_torsion_atom_site_label_1
_geom_torsion_atom_site_label_2
_geom_torsion_atom_site_label_3
_geom_torsion_atom_site_label_4
_geom_torsion
C6 C1 C2 C3 1.3(3)
S1 C1 C2 C3 -178.93(17)
C1 C2 C3 C4 0.3(4)
C2 C3 C4 C5 -1.2(4)
C3 C4 C5 C6 0.5(4)
C2 C1 C6 C5 -2.1(3)
S1 C1 C6 C5 178.21(16)
C2 C1 C6 C8 171.85(19)
S1 C1 C6 C8 -7.9(3)
C4 C5 C6 C1 1.2(3)
C4 C5 C6 C8 -172.8(2)
C12 C7 C8 C9 6.7(3)
Fe1 C7 C8 C9 -173.65(15)
Fe2 C7 C8 C9 -107.54(17)
C12 C7 C8 C6 -152.10(18)
Fe1 C7 C8 C6 27.5(3)
Fe2 C7 C8 C6 93.63(17)
C12 C7 C8 Fe2 114.27(16)
Fe1 C7 C8 Fe2 -66.12(15)
C1 C6 C8 C9 161.8(2)
C5 C6 C8 C9 -24.4(3)
C1 C6 C8 C7 -39.5(3)
C5 C6 C8 C7 134.3(2)
C1 C6 C8 Fe2 27.9(2)
C5 C6 C8 Fe2 -158.36(17)
C7 C8 C9 C10 -5.2(3)
C6 C8 C9 C10 153.9(2)
Fe2 C8 C9 C10 -77.0(2)
C8 C9 C10 C11 -0.3(3)
C9 C10 C11 C12 4.0(3)
C10 C11 C12 C13 173.11(19)
C10 C11 C12 C7 -2.1(3)
C8 C7 C12 C11 -3.4(3)
Fe1 C7 C12 C11 176.96(16)
Fe2 C7 C12 C11 87.6(2)
C8 C7 C12 C13 -179.08(17)
Fe1 C7 C12 C13 1.2(2)
Fe2 C7 C12 C13 -88.09(18)
C11 C12 C13 N1 -176.98(19)
C7 C12 C13 N1 -1.3(2)
N1 C14 C15 P1 -47.17(18)
C21 C16 C17 C18 -0.4(4)
P1 C16 C17 C18 176.3(2)
C16 C17 C18 C19 1.1(4)
C17 C18 C19 C20 -0.8(4)
C18 C19 C20 C21 -0.3(4)
C19 C20 C21 C16 1.0(4)
C17 C16 C21 C20 -0.7(4)
P1 C16 C21 C20 -177.17(19)
C27 C22 C23 C24 0.7(4)
P1 C22 C23 C24 -178.0(2)
C22 C23 C24 C25 -0.7(4)
C23 C24 C25 C26 0.3(4)
C24 C25 C26 C27 0.2(5)
C25 C26 C27 C22 -0.2(5)
C23 C22 C27 C26 -0.2(4)
P1 C22 C27 C26 178.4(2)
C38 C33 C34 C35 2.2(4)
P2 C33 C34 C35 -173.44(19)
C33 C34 C35 C36 -0.8(4)
C34 C35 C36 C37 -0.7(4)
C35 C36 C37 C38 0.8(5)
C34 C33 C38 C37 -2.1(4)
P2 C33 C38 C37 173.3(2)
C36 C37 C38 C33 0.7(5)
C12 C13 N1 C14 177.97(17)
C12 C13 N1 Fe1 0.8(2)
C15 C14 N1 C13 -138.39(19)
C15 C14 N1 Fe1 38.6(2)
C27 C22 P1 C16 -99.4(2)
C23 C22 P1 C16 79.26(18)
C27 C22 P1 C15 8.3(2)
C23 C22 P1 C15 -173.02(17)
C27 C22 P1 Fe1 124.99(19)
C23 C22 P1 Fe1 -56.37(19)
C17 C16 P1 C22 -95.02(19)
C21 C16 P1 C22 81.4(2)
C17 C16 P1 C15 155.33(19)
C21 C16 P1 C15 -28.2(2)
C17 C16 P1 Fe1 44.4(2)
C21 C16 P1 Fe1 -139.16(17)
C14 C15 P1 C22 169.55(14)
C14 C15 P1 C16 -86.63(15)
C14 C15 P1 Fe1 37.24(14)
C38 C33 P2 C31 21.5(2)
C34 C33 P2 C31 -163.2(2)
C38 C33 P2 C32 127.7(2)
C34 C33 P2 C32 -56.9(2)
C38 C33 P2 Fe2 -109.5(2)
C34 C33 P2 Fe2 65.92(19)
C6 C1 S1 Fe1 54.85(17)
C2 C1 S1 Fe1 -124.89(16)
C6 C1 S1 Fe2 -16.58(18)
C2 C1 S1 Fe2 163.68(16)
O1 C28 Fe1 C7 38.4(17)
O1 C28 Fe1 N1 120.9(17)
O1 C28 Fe1 S1 -50.0(18)
O1 C28 Fe1 P1 -153.3(17)
O1 C28 Fe1 Fe2 -1.6(18)
O1 C28 Fe1 C29 -48(2)
C8 C7 Fe1 C28 -79.02(19)
C12 C7 Fe1 C28 100.60(14)
Fe2 C7 Fe1 C28 -145.26(7)
C8 C7 Fe1 N1 179.72(19)
C12 C7 Fe1 N1 -0.66(13)
Fe2 C7 Fe1 N1 113.48(6)
C8 C7 Fe1 S1 18.00(17)
C12 C7 Fe1 S1 -162.38(13)
Fe2 C7 Fe1 S1 -48.24(4)
C8 C7 Fe1 P1 136.19(15)
C12 C7 Fe1 P1 -44.2(3)
Fe2 C7 Fe1 P1 69.95(18)
C8 C7 Fe1 Fe2 66.24(17)
C12 C7 Fe1 Fe2 -114.14(14)
C8 C7 Fe1 C29 90.07(18)
C12 C7 Fe1 C29 -90.31(14)
Fe2 C7 Fe1 C29 23.83(6)
C13 N1 Fe1 C28 -93.13(16)
C14 N1 Fe1 C28 89.78(16)
C13 N1 Fe1 C7 -0.09(15)
C14 N1 Fe1 C7 -177.18(16)
C13 N1 Fe1 S1 60.9(2)
C14 N1 Fe1 S1 -116.24(17)
C13 N1 Fe1 P1 166.11(15)
C14 N1 Fe1 P1 -10.98(14)
C13 N1 Fe1 Fe2 48.88(15)
C14 N1 Fe1 Fe2 -128.21(14)
C13 N1 Fe1 C29 84.82(15)
C14 N1 Fe1 C29 -92.27(15)
C1 S1 Fe1 C28 44.23(10)
Fe2 S1 Fe1 C28 140.31(7)
C1 S1 Fe1 C7 -50.18(9)
Fe2 S1 Fe1 C7 45.90(5)
C1 S1 Fe1 N1 -110.12(16)
Fe2 S1 Fe1 N1 -14.04(15)
C1 S1 Fe1 P1 147.85(7)
Fe2 S1 Fe1 P1 -116.07(2)
C1 S1 Fe1 Fe2 -96.08(7)
C1 S1 Fe1 C29 -135.41(9)
Fe2 S1 Fe1 C29 -39.33(5)
C22 P1 Fe1 C28 125.29(10)
C16 P1 Fe1 C28 -2.45(10)
C15 P1 Fe1 C28 -115.35(10)
C22 P1 Fe1 C7 -90.66(19)
C16 P1 Fe1 C7 141.60(18)
C15 P1 Fe1 C7 28.70(19)
C22 P1 Fe1 N1 -133.96(9)
C16 P1 Fe1 N1 98.30(9)
C15 P1 Fe1 N1 -14.60(9)
C22 P1 Fe1 S1 25.38(8)
C16 P1 Fe1 S1 -102.36(8)
C15 P1 Fe1 S1 144.74(7)
C22 P1 Fe1 Fe2 -32.33(8)
C16 P1 Fe1 Fe2 -160.07(8)
C15 P1 Fe1 Fe2 87.03(7)
C22 P1 Fe1 C29 -44.09(9)
C16 P1 Fe1 C29 -171.83(9)
C15 P1 Fe1 C29 75.27(8)
O2 C29 Fe1 C28 -127.6(4)
Fe2 C29 Fe1 C28 56.1(5)
O2 C29 Fe1 C7 144.8(2)
Fe2 C29 Fe1 C7 -31.39(8)
O2 C29 Fe1 N1 63.09(19)
Fe2 C29 Fe1 N1 -113.14(7)
O2 C29 Fe1 S1 -125.72(19)
Fe2 C29 Fe1 S1 58.05(5)
O2 C29 Fe1 P1 -20.62(18)
Fe2 C29 Fe1 P1 163.15(6)
O2 C29 Fe1 Fe2 176.2(2)
O3 C30 Fe2 C29 174(100)
O3 C30 Fe2 C7 -73(17)
O3 C30 Fe2 P2 72(17)
O3 C30 Fe2 S1 -51(17)
O3 C30 Fe2 C8 -35(17)
O3 C30 Fe2 Fe1 -112(17)
O2 C29 Fe2 C30 -39.2(10)
Fe1 C29 Fe2 C30 124.20(7)
O2 C29 Fe2 C7 -132.3(10)
Fe1 C29 Fe2 C7 31.15(7)
O2 C29 Fe2 P2 52.6(10)
Fe1 C29 Fe2 P2 -143.94(2)
O2 C29 Fe2 S1 144.5(10)
Fe1 C29 Fe2 S1 -52.08(2)
O2 C29 Fe2 C8 -134.8(10)
Fe1 C29 Fe2 C8 28.64(16)
O2 C29 Fe2 Fe1 -163.4(10)
C8 C7 Fe2 C30 90.29(12)
C12 C7 Fe2 C30 -23.75(15)
Fe1 C7 Fe2 C30 -134.71(8)
C8 C7 Fe2 C29 -177.97(12)
C12 C7 Fe2 C29 67.99(17)
Fe1 C7 Fe2 C29 -42.97(9)
C8 C7 Fe2 P2 -6.36(16)
C12 C7 Fe2 P2 -120.41(13)
Fe1 C7 Fe2 P2 128.63(7)
C8 C7 Fe2 S1 -87.77(10)
C12 C7 Fe2 S1 158.19(15)
Fe1 C7 Fe2 S1 47.22(4)
C12 C7 Fe2 C8 -114.0(2)
Fe1 C7 Fe2 C8 134.99(13)
C8 C7 Fe2 Fe1 -134.99(13)
C12 C7 Fe2 Fe1 110.96(16)
C31 P2 Fe2 C30 -115.90(13)
C33 P2 Fe2 C30 8.55(10)
C32 P2 Fe2 C30 124.96(12)
C31 P2 Fe2 C29 153.11(13)
C33 P2 Fe2 C29 -82.44(10)
C32 P2 Fe2 C29 33.98(12)
C31 P2 Fe2 C7 -18.97(15)
C33 P2 Fe2 C7 105.48(12)
C32 P2 Fe2 C7 -138.10(14)
C31 P2 Fe2 S1 59.77(12)
C33 P2 Fe2 S1 -175.78(8)
C32 P2 Fe2 S1 -59.36(11)
C31 P2 Fe2 C8 -23.04(13)
C33 P2 Fe2 C8 101.41(10)
C32 P2 Fe2 C8 -142.18(12)
C31 P2 Fe2 Fe1 70.10(12)
C33 P2 Fe2 Fe1 -165.44(8)
C32 P2 Fe2 Fe1 -49.03(11)
C1 S1 Fe2 C30 38.8(7)
Fe1 S1 Fe2 C30 -63.7(7)
C1 S1 Fe2 C29 173.09(10)
Fe1 S1 Fe2 C29 70.65(7)
C1 S1 Fe2 C7 60.66(9)
Fe1 S1 Fe2 C7 -41.78(5)
C1 S1 Fe2 P2 -84.87(7)
Fe1 S1 Fe2 P2 172.69(2)
C1 S1 Fe2 C8 22.62(8)
Fe1 S1 Fe2 C8 -79.82(5)
C1 S1 Fe2 Fe1 102.44(7)
C9 C8 Fe2 C30 18.08(16)
C7 C8 Fe2 C30 -91.34(12)
C6 C8 Fe2 C30 152.91(14)
C9 C8 Fe2 C29 113.2(2)
C7 C8 Fe2 C29 3.8(2)
C6 C8 Fe2 C29 -111.95(18)
C9 C8 Fe2 C7 109.43(19)
C6 C8 Fe2 C7 -115.74(18)
C9 C8 Fe2 P2 -74.39(15)
C7 C8 Fe2 P2 176.19(10)
C6 C8 Fe2 P2 60.44(13)
C9 C8 Fe2 S1 -163.36(15)
C7 C8 Fe2 S1 87.21(11)
C6 C8 Fe2 S1 -28.53(12)
C9 C8 Fe2 Fe1 141.70(16)
C7 C8 Fe2 Fe1 32.27(10)
C6 C8 Fe2 Fe1 -83.47(12)
C28 Fe1 Fe2 C30 111.23(12)
C7 Fe1 Fe2 C30 58.11(10)
N1 Fe1 Fe2 C30 -10.70(9)
S1 Fe1 Fe2 C30 174.43(8)
P1 Fe1 Fe2 C30 -100.43(8)
C29 Fe1 Fe2 C30 -81.52(10)
C28 Fe1 Fe2 C29 -167.25(12)
C7 Fe1 Fe2 C29 139.63(10)
N1 Fe1 Fe2 C29 70.82(9)
S1 Fe1 Fe2 C29 -104.05(7)
P1 Fe1 Fe2 C29 -18.92(7)
C28 Fe1 Fe2 C7 53.13(12)
N1 Fe1 Fe2 C7 -68.81(8)
S1 Fe1 Fe2 C7 116.32(7)
P1 Fe1 Fe2 C7 -158.54(7)
C29 Fe1 Fe2 C7 -139.63(10)
C28 Fe1 Fe2 P2 -75.95(10)
C7 Fe1 Fe2 P2 -129.08(7)
N1 Fe1 Fe2 P2 162.12(6)
S1 Fe1 Fe2 P2 -12.76(4)
P1 Fe1 Fe2 P2 72.38(4)
C29 Fe1 Fe2 P2 91.30(8)
C28 Fe1 Fe2 S1 -63.20(10)
C7 Fe1 Fe2 S1 -116.32(7)
N1 Fe1 Fe2 S1 174.87(5)
P1 Fe1 Fe2 S1 85.14(2)
C29 Fe1 Fe2 S1 104.05(7)
C28 Fe1 Fe2 C8 26.83(11)
C7 Fe1 Fe2 C8 -26.30(8)
N1 Fe1 Fe2 C8 -95.10(7)
S1 Fe1 Fe2 C8 90.03(5)
P1 Fe1 Fe2 C8 175.16(5)
C29 Fe1 Fe2 C8 -165.92(9)
